data_4310530
loop_
_publ_author_name
'Sergei Fokin'
'Victor Ovcharenko'
'Galina Romanenko'
'Vladimir Ikorskii'

_publ_section_title
;
 Problem of a Wide Variety of Products in the Cu(hfac)2-Nitroxide System
;
_journal_name_full 'Inorganic Chemistry'
_journal_page_first 969
_journal_page_last 977
_journal_paper_doi 10.1021/ic034964d
_journal_volume 43
_journal_year 2004
_chemical_formula_sum 'C22.25 H19 Cu F12 N4 O6'
_chemical_formula_weight 729.95
_space_group_IT_number 167
_symmetry_cell_setting trigonal
_symmetry_space_group_name_Hall '-R 3 2"c'
_symmetry_space_group_name_H-M 'R -3 c :H'
_atom_sites_solution_hydrogens geom
_atom_sites_solution_primary direct
_atom_sites_solution_secondary difmap
_audit_creation_method SHELXL-97
_cell_angle_alpha 90.00
_cell_angle_beta 90.00
_cell_angle_gamma 120.00
_cell_formula_units_Z 36
_cell_length_a 22.715(3)
_cell_length_b 22.715(3)
_cell_length_c 64.199(13)
_cell_measurement_temperature 293(2)
_cell_volume 28687(8)
_computing_structure_refinement 'SHELXL-97 (Sheldrick, 1997)'
_computing_structure_solution 'SHELXS-97 (Sheldrick, 1990)'
_diffrn_ambient_temperature 293(2)
_diffrn_measured_fraction_theta_full 0.993
_diffrn_measured_fraction_theta_max 0.993
_diffrn_radiation_monochromator graphite
_diffrn_radiation_source 'fine-focus sealed tube'
_diffrn_radiation_type MoK\a
_diffrn_radiation_wavelength 0.71073
_diffrn_reflns_av_R_equivalents 0.1070
_diffrn_reflns_av_sigmaI/netI 0.1921
_diffrn_reflns_limit_h_max 22
_diffrn_reflns_limit_h_min 0
_diffrn_reflns_limit_k_max 0
_diffrn_reflns_limit_k_min -27
_diffrn_reflns_limit_l_max 76
_diffrn_reflns_limit_l_min -61
_diffrn_reflns_number 10541
_diffrn_reflns_theta_full 25.00
_diffrn_reflns_theta_max 25.00
_diffrn_reflns_theta_min 1.64
_exptl_absorpt_coefficient_mu 0.796
_exptl_crystal_density_diffrn 1.521
_exptl_crystal_density_method 'not measured'
_exptl_crystal_F_000 13158
_refine_diff_density_max 0.523
_refine_diff_density_min -0.449
_refine_diff_density_rms 0.072
_refine_ls_extinction_coef 0.000052(13)
_refine_ls_extinction_expression Fc^*^=kFc[1+0.001xFc^2^\l^3^/sin(2\q)]^-1/4^
_refine_ls_extinction_method SHELXL
_refine_ls_goodness_of_fit_ref 0.910
_refine_ls_hydrogen_treatment mixed
_refine_ls_matrix_type full
_refine_ls_number_parameters 453
_refine_ls_number_reflns 5590
_refine_ls_number_restraints 0
_refine_ls_restrained_S_all 0.910
_refine_ls_R_factor_all 0.2361
_refine_ls_R_factor_gt 0.0773
_refine_ls_shift/su_max 4.889
_refine_ls_shift/su_mean 0.142
_refine_ls_structure_factor_coef Fsqd
_refine_ls_weighting_details 'calc w=1/[\s^2^(Fo^2^)+(0.1131P)^2^+0.0000P] where P=(Fo^2^+2Fc^2^)/3'
_refine_ls_weighting_scheme calc
_refine_ls_wR_factor_gt 0.1763
_refine_ls_wR_factor_ref 0.2480
_reflns_number_gt 1901
_reflns_number_total 5590
_reflns_threshold_expression >2sigma(I)
_cod_data_source_file ic034964dsi20030813_090632_08.cif
_cod_data_source_block bbb
_cod_depositor_comments
;
The following automatic conversions were performed:

data name '_atom_site_symetry_multiplicity' was replaced with
'_atom_site_symmetry_multiplicity' as specified in the replacement
file 'data/replacement-values/replacement_tags.lst'.

Automatic conversion script
Id: cif_correct_tags 9268 2022-04-12 08:56:07Z antanas 
;
_cod_original_sg_symbol_H-M 'R -3 c'
_cod_database_code 4310530

loop_
_symmetry_equiv_pos_as_xyz
'x, y, z'
'-y, x-y, z'
'-x+y, -x, z'
'y, x, -z+1/2'
'x-y, -y, -z+1/2'
'-x, -x+y, -z+1/2'
'x+2/3, y+1/3, z+1/3'
'-y+2/3, x-y+1/3, z+1/3'
'-x+y+2/3, -x+1/3, z+1/3'
'y+2/3, x+1/3, -z+5/6'
'x-y+2/3, -y+1/3, -z+5/6'
'-x+2/3, -x+y+1/3, -z+5/6'
'x+1/3, y+2/3, z+2/3'
'-y+1/3, x-y+2/3, z+2/3'
'-x+y+1/3, -x+2/3, z+2/3'
'y+1/3, x+2/3, -z+7/6'
'x-y+1/3, -y+2/3, -z+7/6'
'-x+1/3, -x+y+2/3, -z+7/6'
'-x, -y, -z'
'y, -x+y, -z'
'x-y, x, -z'
'-y, -x, z-1/2'
'-x+y, y, z-1/2'
'x, x-y, z-1/2'
'-x+2/3, -y+1/3, -z+1/3'
'y+2/3, -x+y+1/3, -z+1/3'
'x-y+2/3, x+1/3, -z+1/3'
'-y+2/3, -x+1/3, z-1/6'
'-x+y+2/3, y+1/3, z-1/6'
'x+2/3, x-y+1/3, z-1/6'
'-x+1/3, -y+2/3, -z+2/3'
'y+1/3, -x+y+2/3, -z+2/3'
'x-y+1/3, x+2/3, -z+2/3'
'-y+1/3, -x+2/3, z+1/6'
'-x+y+1/3, y+2/3, z+1/6'
'x+1/3, x-y+2/3, z+1/6'

loop_
_atom_site_label
_atom_site_type_symbol
_atom_site_fract_x
_atom_site_fract_y
_atom_site_fract_z
_atom_site_U_iso_or_equiv
_atom_site_adp_type
_atom_site_occupancy
_atom_site_symmetry_multiplicity
_atom_site_calc_flag
_atom_site_refinement_flags
_atom_site_disorder_assembly
_atom_site_disorder_group
Cu Cu 0.53646(5) 0.92099(5) 0.336180(16) 0.0611(4) Uani 1 1 d . . .
O1 O 0.4451(3) 0.8620(3) 0.34830(9) 0.0665(17) Uani 1 1 d . . .
C1 C 0.3585(5) 0.7909(7) 0.3717(2) 0.106(4) Uani 1 1 d . . .
F1 F 0.3436(4) 0.7602(5) 0.38854(12) 0.188(4) Uani 1 1 d . . .
F2 F 0.3298(4) 0.8266(4) 0.37052(16) 0.200(4) Uani 1 1 d . . .
F3 F 0.3253(4) 0.7449(5) 0.35761(14) 0.187(4) Uani 1 1 d . . .
C2 C 0.4330(4) 0.8317(4) 0.36576(16) 0.067(3) Uani 1 1 d . . .
C3 C 0.4787(5) 0.8305(4) 0.37926(15) 0.071(3) Uani 1 1 d . . .
H3A H 0.4634 0.8050 0.3914 0.032(19) Uiso 1 1 calc R . .
C4 C 0.5466(5) 0.8663(4) 0.37520(14) 0.069(3) Uani 1 1 d . . .
C5 C 0.5948(6) 0.8607(7) 0.3909(2) 0.107(4) Uani 1 1 d . . .
F4 F 0.5658(3) 0.8217(4) 0.40653(11) 0.158(3) Uani 1 1 d . . .
F5 F 0.6411(4) 0.9212(5) 0.39702(12) 0.182(4) Uani 1 1 d . . .
F6 F 0.6297(4) 0.8360(5) 0.38080(12) 0.166(3) Uani 1 1 d . . .
O2 O 0.5782(3) 0.9054(3) 0.35993(9) 0.0693(17) Uani 1 1 d . . .
O3 O 0.4940(3) 0.9407(3) 0.31322(9) 0.0679(17) Uani 1 1 d . . .
C6 C 0.4315(6) 0.9310(5) 0.28324(17) 0.086(3) Uani 1 1 d . . .
F7 F 0.3865(3) 0.9397(4) 0.29364(11) 0.130(2) Uani 1 1 d . . .
F8 F 0.4768(3) 0.9907(3) 0.27654(9) 0.118(2) Uani 1 1 d . . .
F9 F 0.4009(4) 0.8927(4) 0.26714(11) 0.155(3) Uani 1 1 d . . .
C7 C 0.4667(4) 0.9031(4) 0.29799(14) 0.057(2) Uani 1 1 d . . .
C8 C 0.4619(4) 0.8424(5) 0.29238(14) 0.070(3) Uani 1 1 d . . .
H8A H 0.4376 0.8206 0.2804 0.08(3) Uiso 1 1 calc R . .
C9 C 0.4924(4) 0.8113(4) 0.30403(15) 0.061(2) Uani 1 1 d . . .
C10 C 0.4819(8) 0.7430(7) 0.2960(2) 0.116(4) Uani 1 1 d . . .
F10 F 0.4748(6) 0.7029(4) 0.30952(13) 0.213(5) Uani 1 1 d . . .
F11 F 0.4370(4) 0.7138(3) 0.28147(13) 0.159(3) Uani 1 1 d . . .
F12 F 0.5389(6) 0.7555(5) 0.2860(2) 0.256(6) Uani 1 1 d . . .
O4 O 0.5288(3) 0.8327(3) 0.31900(9) 0.0746(18) Uani 1 1 d . . .
O01 O 0.5183(3) 0.9983(3) 0.35917(10) 0.0827(19) Uani 1 1 d . . .
N1 N 0.5349(3) 1.0588(3) 0.36424(10) 0.0588(19) Uani 1 1 d . . .
C01 C 0.5941(4) 1.1025(4) 0.37803(14) 0.065(2) Uani 1 1 d . . .
C011 C 0.6550(5) 1.0983(6) 0.3711(2) 0.105(4) Uani 1 1 d . . .
H01A H 0.6475 1.0535 0.3739 0.10(4) Uiso 1 1 calc R . .
H01B H 0.6944 1.1312 0.3786 0.07(2) Uiso 1 1 calc R . .
H01C H 0.6619 1.1074 0.3564 0.31(10) Uiso 1 1 calc R . .
C012 C 0.5703(7) 1.0714(6) 0.39917(15) 0.104(4) Uani 1 1 d . . .
H01D H 0.5689 1.0285 0.3997 0.24(9) Uiso 1 1 calc R . .
H01E H 0.5256 1.0645 0.4017 0.19(7) Uiso 1 1 calc R . .
H01F H 0.6010 1.1013 0.4096 0.10(3) Uiso 1 1 calc R . .
C02 C 0.5996(4) 1.1713(4) 0.37440(14) 0.064(3) Uani 1 1 d . . .
C021 C 0.6433(5) 1.2129(6) 0.35608(18) 0.100(4) Uani 1 1 d . . .
H02A H 0.6321 1.1844 0.3440 0.18(6) Uiso 1 1 calc R . .
H02B H 0.6904 1.2311 0.3594 0.13(4) Uiso 1 1 calc R . .
H02C H 0.6348 1.2496 0.3533 0.18(6) Uiso 1 1 calc R . .
C022 C 0.6199(6) 1.2159(6) 0.39287(19) 0.110(4) Uani 1 1 d . . .
H02D H 0.6220 1.2580 0.3893 0.14(4) Uiso 1 1 calc R . .
H02E H 0.6638 1.2250 0.3976 0.13(4) Uiso 1 1 calc R . .
H02F H 0.5872 1.1939 0.4038 0.04(2) Uiso 1 1 calc R . .
N2 N 0.5275(3) 1.1497(3) 0.36903(11) 0.066(2) Uani 1 1 d . . .
O02 O 0.5045(3) 1.1908(3) 0.36859(12) 0.098(2) Uani 1 1 d . . .
C03 C 0.4954(4) 1.0864(4) 0.36154(12) 0.055(2) Uani 1 1 d . . .
C04 C 0.4282(4) 1.0520(4) 0.35274(12) 0.053(2) Uani 1 1 d . . .
C05 C 0.3844(4) 1.0783(4) 0.34936(13) 0.062(2) Uani 1 1 d . . .
H05A H 0.3954 1.1227 0.3522 0.08(3) Uiso 1 1 calc R . .
N3 N 0.3260(3) 1.0316(3) 0.34163(10) 0.0604(19) Uani 1 1 d . . .
N4 N 0.3310(3) 0.9745(3) 0.34000(11) 0.0636(19) Uani 1 1 d . . .
C4N C 0.2739(5) 0.9073(4) 0.3336(2) 0.088(3) Uani 1 1 d . . .
H4NA H 0.2888 0.8745 0.3336 2.0(15) Uiso 1 1 calc R . .
H4NB H 0.2589 0.9107 0.3199 0.11(4) Uiso 1 1 calc R . .
H4NC H 0.2370 0.8933 0.3433 0.13(4) Uiso 1 1 calc R . .
C06 C 0.3910(4) 0.9845(4) 0.34669(12) 0.063(2) Uani 1 1 d . . .
H06A H 0.4050 0.9524 0.3472 0.09(3) Uiso 1 1 calc R . .
C1A C 0.4086(4) 1.0249(4) 0.42554(12) 0.77(7) Uani 0.50 1 d PR . .
C2A C 0.3570(4) 0.9589(4) 0.42959(12) 0.22(2) Uani 0.50 1 d PR . .
C3A C 0.2942(4) 0.9336(4) 0.41987(12) 0.33(4) Uani 0.50 1 d PR . .
C1AA C 0.2831(4) 0.9743(4) 0.40610(12) 0.26(3) Uani 0.50 1 d PR . .
C3AA C 0.3348(4) 1.0403(4) 0.40204(12) 0.30(2) Uani 0.50 1 d PR . .
C2AA C 0.3976(4) 1.0656(4) 0.41176(12) 0.39(4) Uani 0.50 1 d PR . .

loop_
_atom_site_aniso_label
_atom_site_aniso_U_11
_atom_site_aniso_U_22
_atom_site_aniso_U_33
_atom_site_aniso_U_23
_atom_site_aniso_U_13
_atom_site_aniso_U_12
Cu 0.0530(7) 0.0490(6) 0.0747(7) 0.0027(5) -0.0078(5) 0.0206(5)
O1 0.051(3) 0.046(3) 0.093(4) -0.002(3) -0.007(3) 0.017(3)
C1 0.046(7) 0.106(9) 0.149(11) -0.045(9) -0.008(7) 0.026(7)
F1 0.107(5) 0.258(9) 0.158(7) 0.126(7) 0.057(5) 0.061(6)
F2 0.111(5) 0.161(7) 0.368(13) 0.115(7) 0.129(6) 0.099(5)
F3 0.077(5) 0.190(8) 0.205(8) -0.025(7) 0.018(5) 0.000(5)
C2 0.064(6) 0.043(5) 0.086(7) 0.001(5) 0.018(6) 0.022(5)
C3 0.059(6) 0.073(6) 0.079(7) 0.021(6) 0.006(6) 0.032(5)
C4 0.077(7) 0.057(6) 0.072(7) -0.009(5) -0.006(6) 0.034(5)
C5 0.100(9) 0.145(11) 0.095(9) 0.008(8) -0.024(8) 0.076(9)
F4 0.135(5) 0.244(8) 0.111(5) 0.094(5) 0.016(4) 0.105(6)
F5 0.153(7) 0.172(7) 0.156(7) 0.015(6) -0.102(6) 0.033(6)
F6 0.177(6) 0.256(9) 0.151(6) 0.050(6) 0.004(5) 0.174(6)
O2 0.053(3) 0.077(4) 0.078(4) 0.003(3) -0.003(3) 0.032(3)
O3 0.073(4) 0.051(3) 0.075(4) -0.001(3) -0.018(3) 0.028(3)
C6 0.092(8) 0.080(7) 0.086(8) 0.019(7) -0.004(7) 0.043(7)
F7 0.106(5) 0.167(6) 0.153(6) 0.025(5) -0.004(4) 0.095(5)
F8 0.117(5) 0.101(4) 0.130(5) 0.055(4) 0.000(4) 0.050(4)
F9 0.223(7) 0.148(6) 0.130(6) -0.039(5) -0.099(6) 0.119(6)
C7 0.043(5) 0.049(6) 0.072(6) 0.015(5) 0.011(5) 0.018(4)
C8 0.066(6) 0.071(7) 0.064(6) -0.008(5) -0.015(5) 0.029(5)
C9 0.052(5) 0.052(6) 0.072(6) 0.003(5) 0.012(5) 0.020(5)
C10 0.141(11) 0.080(9) 0.124(11) -0.034(8) -0.011(10) 0.054(8)
F10 0.418(15) 0.067(5) 0.139(7) -0.012(4) -0.035(8) 0.110(7)
F11 0.208(8) 0.101(5) 0.183(7) -0.060(5) -0.080(6) 0.089(5)
F12 0.223(10) 0.202(9) 0.380(16) -0.095(10) 0.057(11) 0.132(8)
O4 0.081(4) 0.063(4) 0.083(4) -0.015(3) -0.026(4) 0.039(3)
O01 0.071(4) 0.066(4) 0.126(5) -0.042(4) -0.028(4) 0.045(3)
N1 0.052(4) 0.053(4) 0.074(5) -0.013(4) -0.018(4) 0.027(4)
C01 0.065(6) 0.059(6) 0.074(6) -0.011(5) -0.014(5) 0.034(5)
C011 0.048(6) 0.112(10) 0.159(12) -0.048(8) -0.038(7) 0.044(6)
C012 0.135(11) 0.087(8) 0.078(8) 0.000(7) -0.038(7) 0.047(7)
C02 0.056(5) 0.051(5) 0.077(6) -0.027(5) -0.037(5) 0.020(5)
C021 0.058(7) 0.084(8) 0.109(9) 0.029(8) -0.002(6) -0.002(6)
C022 0.087(8) 0.094(9) 0.155(12) -0.010(9) -0.027(9) 0.049(7)
N2 0.063(5) 0.050(4) 0.092(5) -0.009(4) -0.018(4) 0.035(4)
O02 0.080(4) 0.055(4) 0.165(7) -0.016(4) -0.045(4) 0.038(3)
C03 0.059(5) 0.060(6) 0.054(5) -0.002(4) -0.009(4) 0.035(5)
C04 0.043(5) 0.048(5) 0.067(6) -0.005(4) -0.002(4) 0.024(4)
C05 0.055(6) 0.042(5) 0.080(6) -0.008(5) -0.006(5) 0.016(5)
N3 0.051(4) 0.044(4) 0.086(5) -0.011(4) -0.012(4) 0.024(4)
N4 0.049(4) 0.057(5) 0.078(5) -0.001(4) -0.002(4) 0.022(4)
C4N 0.054(6) 0.059(6) 0.136(9) -0.025(6) -0.030(7) 0.016(5)
C06 0.058(6) 0.049(5) 0.085(7) -0.016(5) -0.023(5) 0.030(5)
C1A 1.17(11) 0.54(11) 0.60(10) -0.10(8) -0.75(9) 0.43(10)
C2A 0.16(3) 0.23(3) 0.27(4) 0.20(3) 0.04(3) 0.09(3)
C3A 0.17(4) 0.14(3) 0.60(10) -0.24(5) -0.12(6) 0.03(3)
C1AA 0.14(3) 0.48(6) 0.18(3) 0.23(4) 0.04(2) 0.15(3)
C3AA 0.40(4) 0.64(6) 0.12(2) 0.21(3) 0.14(3) 0.45(4)
C2AA 0.53(5) 0.23(4) 0.52(9) -0.05(5) -0.22(7) 0.28(4)

loop_
_atom_type_symbol
_atom_type_description
_atom_type_scat_dispersion_real
_atom_type_scat_dispersion_imag
_atom_type_scat_source
C C 0.0033 0.0016 'International Tables Vol C Tables 4.2.6.8 and 6.1.1.4'
H H 0.0000 0.0000 'International Tables Vol C Tables 4.2.6.8 and 6.1.1.4'
N N 0.0061 0.0033 'International Tables Vol C Tables 4.2.6.8 and 6.1.1.4'
O O 0.0106 0.0060 'International Tables Vol C Tables 4.2.6.8 and 6.1.1.4'
F F 0.0171 0.0103 'International Tables Vol C Tables 4.2.6.8 and 6.1.1.4'
Cu Cu 0.3201 1.2651 'International Tables Vol C Tables 4.2.6.8 and 6.1.1.4'

loop_
_geom_angle_atom_site_label_1
_geom_angle_atom_site_label_2
_geom_angle_atom_site_label_3
_geom_angle
_geom_angle_site_symmetry_1
_geom_angle_site_symmetry_3
_geom_angle_publ_flag
O2 Cu O3 176.6(3) . . ?
O2 Cu O1 90.6(2) . . ?
O3 Cu O1 88.9(2) . . ?
O2 Cu N3 91.6(3) . 33_655 ?
O3 Cu N3 88.5(3) . 33_655 ?
O1 Cu N3 171.6(2) . 33_655 ?
O2 Cu O4 92.9(2) . . ?
O3 Cu O4 90.4(2) . . ?
O1 Cu O4 90.1(2) . . ?
N3 Cu O4 97.9(2) 33_655 . ?
O2 Cu O01 86.0(2) . . ?
O3 Cu O01 90.6(2) . . ?
O1 Cu O01 75.9(2) . . ?
N3 Cu O01 96.1(2) 33_655 . ?
O4 Cu O01 165.9(2) . . ?
C2 O1 Cu 125.6(5) . . ?
F2 C1 F1 109.3(11) . . ?
F2 C1 F3 101.2(11) . . ?
F1 C1 F3 105.7(11) . . ?
F2 C1 C2 111.5(10) . . ?
F1 C1 C2 118.1(11) . . ?
F3 C1 C2 109.6(10) . . ?
O1 C2 C3 127.6(8) . . ?
O1 C2 C1 115.2(10) . . ?
C3 C2 C1 117.1(10) . . ?
C2 C3 C4 120.9(9) . . ?
O2 C4 C3 129.7(9) . . ?
O2 C4 C5 112.5(9) . . ?
C3 C4 C5 117.7(9) . . ?
F5 C5 F4 110.9(11) . . ?
F5 C5 F6 104.7(11) . . ?
F4 C5 F6 107.2(11) . . ?
F5 C5 C4 110.0(10) . . ?
F4 C5 C4 115.3(10) . . ?
F6 C5 C4 108.1(10) . . ?
C4 O2 Cu 125.5(6) . . ?
C7 O3 Cu 125.4(6) . . ?
F9 C6 F7 107.9(10) . . ?
F9 C6 F8 108.3(9) . . ?
F7 C6 F8 106.3(9) . . ?
F9 C6 C7 114.8(9) . . ?
F7 C6 C7 110.2(8) . . ?
F8 C6 C7 109.0(8) . . ?
O3 C7 C8 131.0(9) . . ?
O3 C7 C6 112.4(8) . . ?
C8 C7 C6 116.6(9) . . ?
C7 C8 C9 123.1(9) . . ?
O4 C9 C8 128.8(9) . . ?
O4 C9 C10 114.0(10) . . ?
C8 C9 C10 117.1(10) . . ?
F10 C10 F11 110.9(12) . . ?
F10 C10 F12 104.6(14) . . ?
F11 C10 F12 101.2(12) . . ?
F10 C10 C9 114.4(11) . . ?
F11 C10 C9 116.5(12) . . ?
F12 C10 C9 107.6(11) . . ?
C9 O4 Cu 119.5(6) . . ?
N1 O01 Cu 148.5(5) . . ?
O01 N1 C03 124.6(7) . . ?
O01 N1 C01 123.3(7) . . ?
C03 N1 C01 110.9(7) . . ?
C012 C01 C011 111.4(10) . . ?
C012 C01 N1 103.3(7) . . ?
C011 C01 N1 109.5(7) . . ?
C012 C01 C02 116.6(8) . . ?
C011 C01 C02 114.5(8) . . ?
N1 C01 C02 100.1(7) . . ?
N2 C02 C022 109.0(8) . . ?
N2 C02 C021 107.0(7) . . ?
C022 C02 C021 108.1(9) . . ?
N2 C02 C01 100.6(6) . . ?
C022 C02 C01 114.8(8) . . ?
C021 C02 C01 116.7(9) . . ?
O02 N2 C03 125.1(7) . . ?
O02 N2 C02 123.1(7) . . ?
C03 N2 C02 110.8(7) . . ?
N2 C03 N1 108.9(7) . . ?
N2 C03 C04 125.9(8) . . ?
N1 C03 C04 125.1(8) . . ?
C05 C04 C06 104.8(7) . . ?
C05 C04 C03 127.8(8) . . ?
C06 C04 C03 127.2(8) . . ?
N3 C05 C04 111.0(8) . . ?
C05 N3 N4 105.5(7) . . ?
C05 N3 Cu 123.8(6) . 32_455 ?
N4 N3 Cu 130.0(5) . 32_455 ?
C06 N4 N3 112.2(7) . . ?
C06 N4 C4N 123.8(7) . . ?
N3 N4 C4N 123.7(7) . . ?
N4 C06 C04 106.5(7) . . ?
C1AA C1A C3A 86.0(15) 12 12 ?
C1AA C1A C2A 69.7(7) 12 . ?
C3A C1A C2A 47.5(6) 12 . ?
C1AA C1A C2AA 67.9(12) 12 . ?
C3A C1A C2AA 89.1(4) 12 . ?
C2A C1A C2AA 120.0 . . ?
C1AA C1A C3AA 8.7(5) 12 12 ?
C3A C1A C3AA 92.9(8) 12 12 ?
C2A C1A C3AA 78.4(3) . 12 ?
C2AA C1A C3AA 62.6(4) . 12 ?
C3A C2A C1AA 70.2(6) 12 12 ?
C3A C2A C1A 62.2(6) 12 . ?
C1AA C2A C1A 24.5(6) 12 . ?
C3A C2A C3A 79.0(8) 12 . ?
C1AA C2A C3A 102.3(6) 12 . ?
C1A C2A C3A 120.0 . . ?
C3A C2A C2A 46.1(6) 12 12 ?
C1AA C2A C2A 95.4(7) 12 12 ?
C1A C2A C2A 101.2(3) . 12 ?
C3A C2A C2A 34.4(5) . 12 ?
C2A C3A C1A 70.3(8) 12 12 ?
C2A C3A C1AA 62.3(3) 12 . ?
C1A C3A C1AA 24.5(6) 12 . ?
C2A C3A C2A 99.5(8) 12 . ?
C1A C3A C2A 144.1(5) 12 . ?
C1AA C3A C2A 120.0 . . ?
C2A C3A C3A 58.9(7) 12 12 ?
C1A C3A C3A 111.9(9) 12 12 ?
C1AA C3A C3A 89.3(4) . 12 ?
C2A C3A C3A 42.1(5) . 12 ?
C2A C3A C2AA 104.5(6) 12 12 ?
C1A C3A C2AA 47.28(14) 12 12 ?
C1AA C3A C2AA 42.9(5) . 12 ?
C2A C3A C2AA 107.6(5) . 12 ?
C3A C3A C2AA 105.5(5) 12 12 ?
C1A C1AA C2AA 87.6(15) 12 12 ?
C1A C1AA C2A 85.82(13) 12 12 ?
C2AA C1AA C2A 136.1(11) 12 12 ?
C1A C1AA C3AA 167.7(8) 12 . ?
C2AA C1AA C3AA 84.7(6) 12 . ?
C2A C1AA C3AA 106.4(6) 12 . ?
C1A C1AA C3A 69.6(12) 12 . ?
C2AA C1AA C3A 89.8(4) 12 . ?
C2A C1AA C3A 47.5(6) 12 . ?
C3AA C1AA C3A 120.0 . . ?
C1AA C3AA C2AA 120.0 . . ?
C1AA C3AA C2AA 45.3(2) . 12 ?
C2AA C3AA C2AA 108.4(5) . 12 ?
C1AA C3AA C3AA 77.9(4) . 12 ?
C2AA C3AA C3AA 65.1(5) . 12 ?
C2AA C3AA C3AA 44.3(4) 12 12 ?
C1AA C3AA C1A 3.6(3) . 12 ?
C2AA C3AA C1A 122.7(4) . 12 ?
C2AA C3AA C1A 43.1(3) 12 12 ?
C3AA C3AA C1A 77.7(5) 12 12 ?
C1AA C2AA C3AA 102.4(7) 12 . ?
C1AA C2AA C1A 24.5(6) 12 . ?
C3AA C2AA C1A 120.0 . . ?
C1AA C2AA C3AA 50.0(5) 12 12 ?
C3AA C2AA C3AA 70.6(5) . 12 ?
C1A C2AA C3AA 74.3(3) . 12 ?
C1AA C2AA C3A 47.29(14) 12 12 ?
C3AA C2AA C3A 83.7(5) . 12 ?
C1A C2AA C3A 43.6(5) . 12 ?
C3AA C2AA C3A 81.2(5) 12 12 ?

loop_
_geom_bond_atom_site_label_1
_geom_bond_atom_site_label_2
_geom_bond_distance
_geom_bond_site_symmetry_2
_geom_bond_publ_flag
Cu O2 1.920(6) . ?
Cu O3 1.932(6) . ?
Cu O1 1.982(6) . ?
Cu N3 2.022(7) 33_655 ?
Cu O4 2.217(6) . ?
Cu O01 2.481(6) . ?
O1 C2 1.271(10) . ?
C1 F2 1.273(13) . ?
C1 F1 1.236(14) . ?
C1 F3 1.301(12) . ?
C1 C2 1.518(13) . ?
C2 C3 1.363(12) . ?
C3 C4 1.360(11) . ?
C4 O2 1.275(10) . ?
C4 C5 1.541(14) . ?
C5 F5 1.305(13) . ?
C5 F4 1.281(12) . ?
C5 F6 1.344(13) . ?
O3 C7 1.241(9) . ?
C6 F9 1.306(11) . ?
C6 F7 1.317(11) . ?
C6 F8 1.299(10) . ?
C6 C7 1.561(12) . ?
C7 C8 1.377(12) . ?
C8 C9 1.424(12) . ?
C9 O4 1.200(9) . ?
C9 C10 1.536(14) . ?
C10 F10 1.212(14) . ?
C10 F11 1.292(13) . ?
C10 F12 1.342(15) . ?
O01 N1 1.273(8) . ?
N1 C03 1.337(9) . ?
N1 C01 1.498(10) . ?
C01 C012 1.500(12) . ?
C01 C011 1.501(12) . ?
C01 C02 1.522(11) . ?
C02 N2 1.496(10) . ?
C02 C022 1.477(12) . ?
C02 C021 1.524(12) . ?
N2 O02 1.277(8) . ?
N2 C03 1.335(9) . ?
C03 C04 1.438(10) . ?
C04 C05 1.408(11) . ?
C04 C06 1.387(10) . ?
C05 N3 1.313(9) . ?
N3 N4 1.360(8) . ?
N3 Cu 2.022(7) 32_455 ?
N4 C06 1.336(9) . ?
N4 C4N 1.482(10) . ?
C1A C1AA 0.577(14) 12 ?
C1A C3A 1.305(12) 12 ?
C1A C2A 1.3900 . ?
C1A C2AA 1.3900 . ?
C1A C3AA 1.958(12) 12 ?
C2A C3A 1.088(15) 12 ?
C2A C1AA 1.307(6) 12 ?
C2A C3A 1.3900 . ?
C2A C2A 1.902(15) 12 ?
C3A C2A 1.088(15) 12 ?
C3A C1A 1.306(12) 12 ?
C3A C1AA 1.3900 . ?
C3A C3A 1.593(16) 12 ?
C3A C2AA 1.892(4) 12 ?
C1AA C1A 0.577(14) 12 ?
C1AA C2AA 1.289(12) 12 ?
C1AA C2A 1.307(6) 12 ?
C1AA C3AA 1.3900 . ?
C3AA C2AA 1.3900 . ?
C3AA C2AA 1.806(15) 12 ?
C3AA C3AA 1.879(15) 12 ?
C3AA C1A 1.958(12) 12 ?
C2AA C1AA 1.289(12) 12 ?
C2AA C3AA 1.806(15) 12 ?
C2AA C3A 1.892(4) 12 ?
